data_1575516
loop_
_publ_author_name
'Oketani, Ryusei'
'Okada, Musashi'
'Takaji, Kentaro'
'Shigemitsu, Hajime'
'Kida, Toshiyuki'
'Nakashima, Takuya'
'Hisaki, Ichiro'

_publ_section_title
;
 Spontaneous chiral symmetry breaking in a single crystal.
;
_journal_issue 38
_journal_name_full 'Chemical science'
_journal_page_first 17621
_journal_page_last 17629
_journal_paper_doi 10.1039/d5sc02623g
_journal_volume 16
_journal_year 2025
_chemical_formula_moiety 'C28 H22 N2 S2'
_chemical_formula_sum 'C28 H22 N2 S2'
_chemical_formula_weight 450.59
_space_group_crystal_system orthorhombic
_space_group_IT_number 33
_space_group_name_Hall 'P 2c -2n'
_space_group_name_H-M_alt 'P n a 21'
_atom_sites_solution_hydrogens geom
_atom_sites_solution_primary dual
_audit_creation_date 2023-10-19
_audit_creation_method
;
Olex2 1.5
(compiled 2023.08.24 svn.re1ec1418 for OlexSys, GUI svn.r6817)
;
_audit_update_record
;
2024-11-12 deposited with the CCDC.	2025-08-05 downloaded from the CCDC.
;
_cell_angle_alpha 90
_cell_angle_beta 90
_cell_angle_gamma 90
_cell_formula_units_Z 4
_cell_length_a 39.5906(7)
_cell_length_b 7.17130(10)
_cell_length_c 7.64230(10)
_cell_measurement_reflns_used 26475
_cell_measurement_temperature 113
_cell_measurement_theta_max 29.3760
_cell_measurement_theta_min 2.8370
_cell_volume 2169.77(6)
_computing_cell_refinement 'CrysAlisPro 1.171.41.93a (Rigaku OD, 2020)'
_computing_data_collection 'CrysAlisPro 1.171.41.93a (Rigaku OD, 2020)'
_computing_data_reduction 'CrysAlisPro 1.171.41.93a (Rigaku OD, 2020)'
_computing_molecular_graphics 'Olex2 1.5 (Dolomanov et al., 2009)'
_computing_publication_material 'Olex2 1.5 (Dolomanov et al., 2009)'
_computing_structure_refinement 'SHELXL 2018/3 (Sheldrick, 2015)'
_computing_structure_solution 'SHELXT 2018/2 (Sheldrick, 2018)'
_diffrn_ambient_temperature 113
_diffrn_detector 'Hybrid Pixel Array Detector'
_diffrn_detector_area_resol_mean 5.8140
_diffrn_measured_fraction_theta_full 1.000
_diffrn_measured_fraction_theta_max 0.956
_diffrn_measurement_details
;
List of Runs (angles in degrees, time in seconds):

  # Type    Start    End  Width  t~exp~   \w     \q     \k     \f   Frames
#--------------------------------------------------------------------------
  1  \w    -87.00  75.00   0.25    5.00    --  -15.00  45.00 193.00  648
  2  \w    -78.00  75.00   0.25    5.00    --  -15.00  45.00 300.00  612
  3  \w    -78.00  75.00   0.25    5.00    --  -15.00  45.00 122.00  612
  4  \w      1.00  60.00   0.25    5.00    --  -15.00  45.00  51.00  236
  5  \w    -82.00  61.25   0.25    5.00    --  -15.00  45.00 228.00  573
  6  \w    -68.25  58.25   0.25    5.00    --  -15.00  45.00 157.00  506
  7  \w     28.00  73.00   0.25    5.00    --  -15.00  45.00  15.00  180
  8  \w     28.00  73.00   0.25    5.00    --  -15.00  45.00  86.00  180
;
_diffrn_measurement_device 'abstract diffractometer'
_diffrn_measurement_device_type 'Rigaku XtaLAB P200'
_diffrn_measurement_method '\w scans'
_diffrn_orient_matrix_type 'CrysAlisPro convention (1999,Acta A55,543-557)'
_diffrn_orient_matrix_UB_11 0.0094935000
_diffrn_orient_matrix_UB_12 -0.0279300000
_diffrn_orient_matrix_UB_13 -0.0742553000
_diffrn_orient_matrix_UB_21 -0.0151909000
_diffrn_orient_matrix_UB_22 -0.0165969000
_diffrn_orient_matrix_UB_23 -0.0466310000
_diffrn_orient_matrix_UB_31 0.0001296000
_diffrn_orient_matrix_UB_32 0.0934021000
_diffrn_orient_matrix_UB_33 -0.0304918000
_diffrn_radiation_monochromator graphite
_diffrn_radiation_probe x-ray
_diffrn_radiation_type 'Mo K\a'
_diffrn_radiation_wavelength 0.71073
_diffrn_reflns_av_R_equivalents 0.0405
_diffrn_reflns_av_unetI/netI 0.0296
_diffrn_reflns_Laue_measured_fraction_full 1.000
_diffrn_reflns_Laue_measured_fraction_max 0.956
_diffrn_reflns_limit_h_max 52
_diffrn_reflns_limit_h_min -53
_diffrn_reflns_limit_k_max 9
_diffrn_reflns_limit_k_min -9
_diffrn_reflns_limit_l_max 10
_diffrn_reflns_limit_l_min -8
_diffrn_reflns_number 40303
_diffrn_reflns_point_group_measured_fraction_full 0.973
_diffrn_reflns_point_group_measured_fraction_max 0.882
_diffrn_reflns_theta_full 25.242
_diffrn_reflns_theta_max 29.444
_diffrn_reflns_theta_min 2.058
_diffrn_source 'fine-focus sealed X-ray tube'
_diffrn_source_type 'Enhance (Mo) X-ray Source'
_exptl_absorpt_coefficient_mu 0.265
_exptl_absorpt_correction_T_max 1.00000
_exptl_absorpt_correction_T_min 0.62510
_exptl_absorpt_correction_type multi-scan
_exptl_absorpt_process_details
;
CrysAlisPro 1.171.41.93a (Rigaku Oxford Diffraction, 2020)
Empirical absorption correction using spherical harmonics,
implemented in SCALE3 ABSPACK scaling algorithm.
;
_exptl_crystal_colour yellow
_exptl_crystal_colour_primary yellow
_exptl_crystal_density_diffrn 1.379
_exptl_crystal_description plate
_exptl_crystal_F_000 944
_exptl_crystal_size_max 0.2
_exptl_crystal_size_mid 0.2
_exptl_crystal_size_min 0.2
_refine_diff_density_max 0.648
_refine_diff_density_min -0.228
_refine_diff_density_rms 0.057
_refine_ls_abs_structure_details
;
 Flack x determined using 1881 quotients [(I+)-(I-)]/[(I+)+(I-)]
 (Parsons, Flack and Wagner, Acta Cryst. B69 (2013) 249-259).
;
_refine_ls_abs_structure_Flack 0.00(2)
_refine_ls_extinction_method none
_refine_ls_goodness_of_fit_ref 1.075
_refine_ls_hydrogen_treatment constr
_refine_ls_matrix_type full
_refine_ls_number_parameters 372
_refine_ls_number_reflns 5315
_refine_ls_number_restraints 747
_refine_ls_restrained_S_all 1.015
_refine_ls_R_factor_all 0.0460
_refine_ls_R_factor_gt 0.0423
_refine_ls_shift/su_max 0.001
_refine_ls_shift/su_mean 0.000
_refine_ls_structure_factor_coef Fsqd
_refine_ls_weighting_details 'w=1/[\s^2^(Fo^2^)+(0.0429P)^2^+1.1547P] where P=(Fo^2^+2Fc^2^)/3'
_refine_ls_weighting_scheme calc
_refine_ls_wR_factor_gt 0.0942
_refine_ls_wR_factor_ref 0.0962
_reflns_Friedel_coverage 0.725
_reflns_Friedel_fraction_full 0.943
_reflns_Friedel_fraction_max 0.798
_reflns_number_gt 4978
_reflns_number_total 5315
_reflns_threshold_expression 'I > 2\s(I)'
_cod_data_source_file d5sc02623g24.cif
_cod_data_source_block FormII
_cod_depositor_comments 'Adding full bibliography for 1575516--1575517.cif.'
_cod_database_code 1575516
_shelx_shelxl_version_number 2018/3
_chemical_oxdiff_formula 'C11 H10 N O'
_shelx_space_group_comment
;
The symmetry employed for this shelxl refinement is uniquely defined
by the following loop, which should always be used as a source of
symmetry information in preference to the above space-group names.
They are only intended as comments.
;
_shelx_estimated_absorpt_t_max 0.949
_shelx_estimated_absorpt_t_min 0.949
_reflns_odcompleteness_completeness 99.89
_reflns_odcompleteness_iscentric 1
_reflns_odcompleteness_theta 26.32
_olex2_refinement_description
;
1. Fixed Uiso
 At 1.2 times of:
  All C(H) groups, All C(H,H) groups
 At 1.5 times of:
  All C(H,H,H) groups
2. Restrained distances
 S2-C22 \\sim S2A-C22A
 with sigma of 0.02
 S2-C23 \\sim S2A-C23A
 with sigma of 0.02
 N2-C22 \\sim N2A-C22A
 with sigma of 0.02
 N2-C24 \\sim N2A-C24A
 with sigma of 0.02
 C19-C22 \\sim C19-C22A
 with sigma of 0.02
 C24-C23 \\sim C24A-C23A
 with sigma of 0.02
 C24-C25 \\sim C24A-C25A
 with sigma of 0.02
 C23-C28 \\sim C23A-C28A
 with sigma of 0.02
 C27-C28 \\sim C27A-C28A
 with sigma of 0.02
 C27-C26 \\sim C27A-C26A
 with sigma of 0.02
 C25-C26 \\sim C25A-C26A
 with sigma of 0.02
 S2-N2 \\sim S2A-N2A
 with sigma of 0.04
 S2-C19 \\sim S2A-C19
 with sigma of 0.04
 S2-C24 \\sim S2A-C24A
 with sigma of 0.04
 S2-C28 \\sim S2A-C28A
 with sigma of 0.04
 N2-C19 \\sim N2A-C19
 with sigma of 0.04
 N2-C23 \\sim N2A-C23A
 with sigma of 0.04
 N2-C25 \\sim N2A-C25A
 with sigma of 0.04
 C22-C24 \\sim C22A-C24A
 with sigma of 0.04
 C22-C23 \\sim C22A-C23A
 with sigma of 0.04
 C24-C28 \\sim C24A-C28A
 with sigma of 0.04
 C24-C26 \\sim C24A-C26A
 with sigma of 0.04
 C23-C27 \\sim C23A-C27A
 with sigma of 0.04
 C23-C25 \\sim C23A-C25A
 with sigma of 0.04
 C27-C25 \\sim C27A-C25A
 with sigma of 0.04
 C28-C26 \\sim C28A-C26A
 with sigma of 0.04
3. Uiso/Uaniso restraints and constraints
C22 \\sim N2: within 1.7A with sigma of 0.02 and sigma for terminal atoms of
0.04 within 1.7A
C2 \\sim S1 \\sim C9 \\sim C11 \\sim C3 \\sim C10 \\sim C4 \\sim C12 \\sim N1
\\sim C8 \\sim C5 \\sim C7 \\sim C16 \\sim C1 \\sim C13 \\sim C6 \\sim C21
\\sim C17 \\sim C14 \\sim C20 \\sim C18 \\sim C15 \\sim C19 \\sim C22 \\sim
C22A \\sim S2 \\sim N2 \\sim S2A \\sim N2A \\sim C23 \\sim C24 \\sim C23A \\sim
C24A \\sim C25A \\sim C28 \\sim C25 \\sim C28A \\sim C26A \\sim C27 \\sim C26
\\sim C27A: within 1.7A with sigma of 0.02 and sigma for terminal atoms of 0.04
within 1.7A
4. Rigid body (RIGU) restrains
 C22, N2
 with sigma for 1-2 distances of 0.001 and sigma for 1-3 distances of 0.001
 C2, S1, C9, C11, C3, C10, C4, C12, N1, C8, C5, C7, C16, C1, C13, C6, C21, C17,
  C14, C20, C18, C15, C19, C22, C22A, S2, N2, S2A, N2A, C23, C24, C23A, C24A,
 C25A, C28, C25, C28A, C26A, C27, C26, C27A
 with sigma for 1-2 distances of 0.001 and sigma for 1-3 distances of 0.001
5. Others
 Sof(C22A)=Sof(S2A)=Sof(N2A)=Sof(C24A)=Sof(C23A)=Sof(C28A)=Sof(H28A)=Sof(C27A)=
 Sof(H27A)=Sof(C26A)=Sof(H26A)=Sof(C25A)=Sof(H25A)=1-FVAR(1)
 Sof(S2)=Sof(N2)=Sof(C22)=Sof(C24)=Sof(C23)=Sof(C27)=Sof(H27)=Sof(C28)=
 Sof(H28)=Sof(C25)=Sof(H25)=Sof(C26)=Sof(H26)=FVAR(1)
6.a Secondary CH2 refined with riding coordinates:
 C13(H13A,H13B), C14(H14A,H14B)
6.b Aromatic/amide H refined with riding coordinates:
 C20(H20), C21(H21), C4(H4), C3(H3), C1(H1), C17(H17), C5(H5), C8(H8),
 C27(H27), C18(H18), C28(H28), C6(H6), C7(H7), C25(H25), C26(H26), C28A(H28A),
 C27A(H27A), C26A(H26A), C25A(H25A)
6.c Idealised Me refined as rotating group:
 C15(H15A,H15B,H15C)
;
_olex2_submission_special_instructions 'No special instructions were received'
_oxdiff_exptl_absorpt_empirical_details
;
Empirical correction (ABSPACK) includes:
- Absorption correction using spherical harmonics
- Frame scaling
- Detector area scaling
;
_oxdiff_exptl_absorpt_empirical_full_max 1.471
_oxdiff_exptl_absorpt_empirical_full_min 0.667

loop_
_space_group_symop_operation_xyz
'x, y, z'
'-x, -y, z+1/2'
'x+1/2, -y+1/2, z'
'-x+1/2, y+1/2, z+1/2'

loop_
_atom_site_label
_atom_site_type_symbol
_atom_site_fract_x
_atom_site_fract_y
_atom_site_fract_z
_atom_site_U_iso_or_equiv
_atom_site_adp_type
_atom_site_occupancy
_atom_site_site_symmetry_order
_atom_site_calc_flag
_atom_site_refinement_flags_posn
_atom_site_refinement_flags_adp
_atom_site_refinement_flags_occupancy
_atom_site_disorder_assembly
_atom_site_disorder_group
S1 S 0.68191(2) 0.64587(9) 0.64097(11) 0.02347(16) Uani 1 1 d . . . . .
S2 S 0.43951(2) 0.23022(13) 0.26698(14) 0.0233(3) Uani 0.809(4) 1 d D U P A 1
N1 N 0.68146(6) 0.9748(3) 0.3894(3) 0.0211(5) Uani 1 1 d . U . . .
N2 N 0.47534(9) -0.0096(6) 0.4380(5) 0.0231(7) Uani 0.809(4) 1 d D U P A 1
C19 C 0.50637(7) 0.2738(4) 0.3745(4) 0.0221(5) Uani 1 1 d D U . . .
C20 C 0.50448(7) 0.4582(4) 0.3130(4) 0.0243(6) Uani 1 1 d . U . . .
H20 H 0.483738 0.504440 0.268069 0.029 Uiso 1 1 calc R U . . .
C21 C 0.53252(7) 0.5727(4) 0.3174(4) 0.0253(6) Uani 1 1 d . U . . .
H21 H 0.530649 0.697749 0.277588 0.030 Uiso 1 1 calc R U . . .
C4 C 0.71719(7) 0.8952(4) 0.8348(4) 0.0243(6) Uani 1 1 d . U . . .
H4 H 0.716772 0.801870 0.923031 0.029 Uiso 1 1 calc R U . . .
C16 C 0.56351(7) 0.5081(4) 0.3790(4) 0.0221(5) Uani 1 1 d . U . . .
C3 C 0.61992(7) 0.6012(4) 0.5007(4) 0.0206(5) Uani 1 1 d . U . . .
H3 H 0.617762 0.505037 0.585429 0.025 Uiso 1 1 calc R U . . .
C22 C 0.47658(16) 0.1529(11) 0.3677(15) 0.0204(13) Uani 0.809(4) 1 d D U P A 1
C24 C 0.44387(12) -0.0896(6) 0.4141(8) 0.0202(9) Uani 0.809(4) 1 d D U P A 1
C10 C 0.65225(7) 0.8612(4) 0.3847(4) 0.0207(5) Uani 1 1 d . U . . .
C13 C 0.68657(7) 1.1099(4) 0.2474(4) 0.0226(5) Uani 1 1 d . U . . .
H13A H 0.680173 1.049443 0.135802 0.027 Uiso 1 1 calc R U . . .
H13B H 0.710975 1.139178 0.240783 0.027 Uiso 1 1 calc R U . . .
C9 C 0.64867(7) 0.7109(4) 0.4999(4) 0.0198(5) Uani 1 1 d . U . . .
C1 C 0.59789(7) 0.7755(4) 0.2610(4) 0.0263(6) Uani 1 1 d . U . . .
H1 H 0.580789 0.797271 0.176295 0.032 Uiso 1 1 calc R U . . .
C14 C 0.66714(7) 1.2934(4) 0.2624(4) 0.0256(6) Uani 1 1 d . U . . .
H14A H 0.643096 1.271618 0.233151 0.031 Uiso 1 1 calc R U . . .
H14B H 0.668279 1.338925 0.384532 0.031 Uiso 1 1 calc R U . . .
C2 C 0.59398(7) 0.6288(4) 0.3794(4) 0.0224(5) Uani 1 1 d . U . . .
C12 C 0.69903(7) 1.0041(4) 0.5478(4) 0.0201(5) Uani 1 1 d . U . . .
C11 C 0.69998(6) 0.8672(4) 0.6786(4) 0.0207(5) Uani 1 1 d . U . . .
C17 C 0.56530(8) 0.3232(4) 0.4390(4) 0.0255(6) Uani 1 1 d . U . . .
H17 H 0.586202 0.275931 0.481005 0.031 Uiso 1 1 calc R U . . .
C5 C 0.73505(7) 1.0599(4) 0.8623(4) 0.0264(6) Uani 1 1 d . U . . .
H5 H 0.747283 1.078651 0.967842 0.032 Uiso 1 1 calc R U . . .
C8 C 0.62621(7) 0.8907(4) 0.2639(4) 0.0251(6) Uani 1 1 d . U . . .
H8 H 0.627882 0.990671 0.182712 0.030 Uiso 1 1 calc R U . . .
C23 C 0.42044(11) 0.0201(7) 0.3231(9) 0.0187(9) Uani 0.809(4) 1 d D U P A 1
C27 C 0.37874(11) -0.2169(7) 0.3472(7) 0.0223(9) Uani 0.809(4) 1 d D U P A 1
H27 H 0.356651 -0.262969 0.325068 0.027 Uiso 0.809(4) 1 calc R U P A 1
C18 C 0.53727(8) 0.2090(4) 0.4381(4) 0.0254(6) Uani 1 1 d . U . . .
H18 H 0.539012 0.085135 0.481126 0.030 Uiso 1 1 calc R U . . .
C28 C 0.38761(11) -0.0405(7) 0.2884(7) 0.0224(9) Uani 0.809(4) 1 d D U P A 1
H28 H 0.371981 0.035934 0.227080 0.027 Uiso 0.809(4) 1 calc R U P A 1
C6 C 0.73475(7) 1.1955(4) 0.7344(4) 0.0264(6) Uani 1 1 d . U . . .
H6 H 0.747035 1.307697 0.752068 0.032 Uiso 1 1 calc R U . . .
C7 C 0.71684(7) 1.1708(4) 0.5806(4) 0.0238(6) Uani 1 1 d . U . . .
H7 H 0.716535 1.267679 0.495775 0.029 Uiso 1 1 calc R U . . .
C25 C 0.43409(11) -0.2671(6) 0.4723(6) 0.0238(9) Uani 0.809(4) 1 d D U P A 1
H25 H 0.449518 -0.344199 0.534257 0.029 Uiso 0.809(4) 1 calc R U P A 1
C26 C 0.40180(13) -0.3277(6) 0.4383(7) 0.0241(9) Uani 0.809(4) 1 d D U P A 1
H26 H 0.395023 -0.447637 0.477618 0.029 Uiso 0.809(4) 1 calc R U P A 1
C15 C 0.68153(8) 1.4411(4) 0.1403(5) 0.0331(7) Uani 1 1 d . U . . .
H15A H 0.682393 1.391783 0.020794 0.050 Uiso 1 1 calc R U . . .
H15B H 0.704370 1.474516 0.178466 0.050 Uiso 1 1 calc R U . . .
H15C H 0.667086 1.552028 0.143070 0.050 Uiso 1 1 calc R U . . .
C22A C 0.4778(7) 0.141(4) 0.391(7) 0.021(4) Uani 0.191(4) 1 d D U P A 2
S2A S 0.48314(12) -0.0856(8) 0.4686(8) 0.0334(15) Uani 0.191(4) 1 d D U P A 2
N2A N 0.4484(4) 0.172(2) 0.329(2) 0.027(2) Uani 0.191(4) 1 d D U P A 2
C24A C 0.4278(5) 0.015(3) 0.347(4) 0.022(3) Uani 0.191(4) 1 d D U P A 2
C23A C 0.4419(5) -0.140(3) 0.425(4) 0.022(3) Uani 0.191(4) 1 d D U P A 2
C28A C 0.4242(5) -0.304(3) 0.449(3) 0.025(3) Uani 0.191(4) 1 d D U P A 2
H28A H 0.434801 -0.411598 0.496779 0.030 Uiso 0.191(4) 1 calc R U P A 2
C27A C 0.3905(5) -0.307(2) 0.402(3) 0.018(3) Uani 0.191(4) 1 d D U P A 2
H27A H 0.377540 -0.416477 0.421400 0.022 Uiso 0.191(4) 1 calc R U P A 2
C26A C 0.3755(5) -0.153(3) 0.328(3) 0.024(3) Uani 0.191(4) 1 d D U P A 2
H26A H 0.352571 -0.158692 0.292121 0.029 Uiso 0.191(4) 1 calc R U P A 2
C25A C 0.3936(5) 0.007(3) 0.306(4) 0.026(4) Uani 0.191(4) 1 d D U P A 2
H25A H 0.382623 0.115097 0.260953 0.031 Uiso 0.191(4) 1 calc R U P A 2

loop_
_atom_site_aniso_label
_atom_site_aniso_U_11
_atom_site_aniso_U_22
_atom_site_aniso_U_33
_atom_site_aniso_U_23
_atom_site_aniso_U_13
_atom_site_aniso_U_12
S1 0.0281(3) 0.0182(3) 0.0240(4) 0.0039(3) -0.0030(3) 0.0004(3)
S2 0.0264(4) 0.0183(5) 0.0252(5) 0.0059(4) -0.0049(4) -0.0011(3)
N1 0.0292(11) 0.0164(10) 0.0177(11) 0.0028(9) 0.0016(9) -0.0017(8)
N2 0.0287(14) 0.0217(16) 0.0189(16) 0.0043(13) -0.0031(12) 0.0035(12)
C19 0.0296(11) 0.0222(12) 0.0145(12) -0.0023(11) 0.0002(10) -0.0009(9)
C20 0.0287(12) 0.0246(12) 0.0197(15) 0.0025(11) -0.0013(11) 0.0019(9)
C21 0.0343(12) 0.0199(13) 0.0217(15) 0.0034(11) -0.0015(11) -0.0001(10)
C4 0.0244(12) 0.0288(13) 0.0197(13) 0.0023(12) 0.0008(10) 0.0014(10)
C16 0.0319(11) 0.0208(12) 0.0136(12) -0.0030(10) -0.0002(10) -0.0034(9)
C3 0.0295(12) 0.0160(12) 0.0164(12) 0.0005(10) 0.0019(10) 0.0010(9)
C22 0.0255(15) 0.0217(16) 0.014(4) 0.0033(17) -0.0031(16) 0.0030(12)
C24 0.0282(15) 0.0186(19) 0.0138(19) 0.0026(18) 0.0012(13) 0.0031(12)
C10 0.0290(11) 0.0176(12) 0.0154(12) -0.0010(10) 0.0026(9) -0.0004(9)
C13 0.0329(13) 0.0190(12) 0.0158(12) 0.0010(10) 0.0016(11) -0.0032(10)
C9 0.0276(12) 0.0183(12) 0.0136(12) -0.0002(10) -0.0001(10) 0.0014(9)
C1 0.0347(13) 0.0231(13) 0.0211(13) 0.0018(11) -0.0043(12) -0.0035(10)
C14 0.0366(14) 0.0192(12) 0.0211(13) 0.0015(11) -0.0031(12) 0.0004(10)
C2 0.0304(11) 0.0186(12) 0.0181(13) -0.0025(10) -0.0002(10) -0.0010(9)
C12 0.0224(12) 0.0199(12) 0.0180(12) -0.0010(9) 0.0034(9) 0.0021(9)
C11 0.0226(11) 0.0194(12) 0.0203(13) 0.0004(10) 0.0018(9) 0.0017(9)
C17 0.0293(13) 0.0230(12) 0.0242(15) 0.0035(11) -0.0049(11) 0.0001(10)
C5 0.0249(12) 0.0322(14) 0.0219(14) -0.0028(11) -0.0012(11) -0.0004(11)
C8 0.0362(13) 0.0202(13) 0.0189(13) 0.0045(12) -0.0021(11) -0.0027(10)
C23 0.0258(17) 0.0159(15) 0.014(2) 0.0019(14) 0.0004(15) 0.0009(13)
C27 0.0304(17) 0.019(2) 0.018(2) -0.0028(18) 0.0019(14) -0.0032(15)
C18 0.0326(12) 0.0207(13) 0.0228(15) 0.0032(11) -0.0034(11) -0.0019(10)
C28 0.0268(17) 0.022(2) 0.018(2) 0.0004(18) -0.0033(15) -0.0019(13)
C6 0.0265(12) 0.0248(14) 0.0279(14) -0.0028(11) 0.0005(10) -0.0021(10)
C7 0.0261(13) 0.0198(12) 0.0255(14) -0.0005(11) 0.0018(10) 0.0000(10)
C25 0.032(2) 0.0194(17) 0.020(2) 0.0025(16) 0.0018(16) 0.0009(13)
C26 0.034(2) 0.0174(17) 0.021(2) 0.0021(15) 0.0034(18) -0.0011(15)
C15 0.0466(16) 0.0218(13) 0.0308(17) 0.0064(14) -0.0090(14) -0.0075(12)
C22A 0.031(3) 0.021(5) 0.010(9) -0.006(5) 0.003(4) 0.000(3)
S2A 0.029(2) 0.027(3) 0.044(3) 0.008(2) -0.0045(19) -0.0021(18)
N2A 0.034(3) 0.020(4) 0.026(6) -0.003(4) -0.003(4) 0.001(3)
C24A 0.033(4) 0.018(4) 0.014(7) -0.008(4) 0.000(5) 0.001(3)
C23A 0.027(5) 0.021(4) 0.020(7) -0.004(5) 0.000(4) 0.000(3)
C28A 0.030(5) 0.022(5) 0.024(8) 0.001(5) -0.009(5) -0.001(4)
C27A 0.030(5) 0.011(5) 0.013(8) -0.003(5) -0.007(5) -0.001(4)
C26A 0.032(5) 0.016(6) 0.024(8) 0.004(6) -0.006(5) 0.001(4)
C25A 0.034(4) 0.016(6) 0.028(9) 0.005(6) -0.003(5) 0.000(3)

loop_
_atom_type_symbol
_atom_type_description
_atom_type_scat_dispersion_real
_atom_type_scat_dispersion_imag
_atom_type_scat_source
C C 0.0033 0.0016 'International Tables Vol C Tables 4.2.6.8 and 6.1.1.4'
H H 0.0000 0.0000 'International Tables Vol C Tables 4.2.6.8 and 6.1.1.4'
N N 0.0061 0.0033 'International Tables Vol C Tables 4.2.6.8 and 6.1.1.4'
S S 0.1246 0.1234 'International Tables Vol C Tables 4.2.6.8 and 6.1.1.4'

loop_
_geom_angle_atom_site_label_1
_geom_angle_atom_site_label_2
_geom_angle_atom_site_label_3
_geom_angle
_geom_angle_site_symmetry_1
_geom_angle_site_symmetry_3
_geom_angle_publ_flag
C9 S1 C11 99.46(13) . . ?
C23 S2 C22 88.9(2) . . ?
C10 N1 C13 118.3(2) . . ?
C12 N1 C10 120.7(2) . . ?
C12 N1 C13 117.9(2) . . ?
C22 N2 C24 110.8(4) . . ?
C20 C19 C22 120.2(3) . . ?
C20 C19 C22A 126.3(11) . . ?
C18 C19 C20 118.4(3) . . ?
C18 C19 C22 121.4(3) . . ?
C18 C19 C22A 115.2(11) . . ?
C19 C20 H20 119.7 . . ?
C21 C20 C19 120.6(3) . . ?
C21 C20 H20 119.7 . . ?
C20 C21 H21 119.4 . . ?
C20 C21 C16 121.2(3) . . ?
C16 C21 H21 119.4 . . ?
C11 C4 H4 120.0 . . ?
C11 C4 C5 120.1(3) . . ?
C5 C4 H4 120.0 . . ?
C21 C16 C2 121.5(3) . . ?
C21 C16 C17 118.0(3) . . ?
C17 C16 C2 120.6(3) . . ?
C9 C3 H3 119.3 . . ?
C9 C3 C2 121.4(3) . . ?
C2 C3 H3 119.3 . . ?
N2 C22 S2 116.1(3) . . ?
N2 C22 C19 123.6(5) . . ?
C19 C22 S2 120.2(4) . . ?
N2 C24 C23 115.4(4) . . ?
N2 C24 C25 125.6(4) . . ?
C23 C24 C25 119.0(4) . . ?
C9 C10 N1 120.7(2) . . ?
C9 C10 C8 117.2(2) . . ?
C8 C10 N1 122.1(3) . . ?
N1 C13 H13A 108.2 . . ?
N1 C13 H13B 108.2 . . ?
N1 C13 C14 116.3(2) . . ?
H13A C13 H13B 107.4 . . ?
C14 C13 H13A 108.2 . . ?
C14 C13 H13B 108.2 . . ?
C3 C9 S1 117.5(2) . . ?
C3 C9 C10 121.6(3) . . ?
C10 C9 S1 120.8(2) . . ?
C2 C1 H1 119.1 . . ?
C8 C1 H1 119.1 . . ?
C8 C1 C2 121.8(3) . . ?
C13 C14 H14A 109.3 . . ?
C13 C14 H14B 109.3 . . ?
H14A C14 H14B 108.0 . . ?
C15 C14 C13 111.4(3) . . ?
C15 C14 H14A 109.3 . . ?
C15 C14 H14B 109.3 . . ?
C3 C2 C16 121.0(3) . . ?
C1 C2 C16 121.9(3) . . ?
C1 C2 C3 117.1(3) . . ?
C11 C12 N1 121.4(2) . . ?
C11 C12 C7 117.0(3) . . ?
C7 C12 N1 121.7(3) . . ?
C4 C11 S1 118.0(2) . . ?
C4 C11 C12 121.6(3) . . ?
C12 C11 S1 120.2(2) . . ?
C16 C17 H17 119.4 . . ?
C18 C17 C16 121.2(3) . . ?
C18 C17 H17 119.4 . . ?
C4 C5 H5 120.4 . . ?
C6 C5 C4 119.1(3) . . ?
C6 C5 H5 120.4 . . ?
C10 C8 H8 119.6 . . ?
C1 C8 C10 120.9(3) . . ?
C1 C8 H8 119.6 . . ?
C24 C23 S2 108.8(3) . . ?
C28 C23 S2 128.8(3) . . ?
C28 C23 C24 122.4(4) . . ?
C28 C27 H27 119.5 . . ?
C28 C27 C26 121.0(4) . . ?
C26 C27 H27 119.5 . . ?
C19 C18 H18 119.7 . . ?
C17 C18 C19 120.6(3) . . ?
C17 C18 H18 119.7 . . ?
C23 C28 H28 121.4 . . ?
C27 C28 C23 117.2(4) . . ?
C27 C28 H28 121.4 . . ?
C5 C6 H6 119.4 . . ?
C5 C6 C7 121.1(3) . . ?
C7 C6 H6 119.4 . . ?
C12 C7 H7 119.5 . . ?
C6 C7 C12 121.0(3) . . ?
C6 C7 H7 119.5 . . ?
C24 C25 H25 120.6 . . ?
C26 C25 C24 118.9(4) . . ?
C26 C25 H25 120.6 . . ?
C27 C26 H26 119.2 . . ?
C25 C26 C27 121.5(4) . . ?
C25 C26 H26 119.2 . . ?
C14 C15 H15A 109.5 . . ?
C14 C15 H15B 109.5 . . ?
C14 C15 H15C 109.5 . . ?
H15A C15 H15B 109.5 . . ?
H15A C15 H15C 109.5 . . ?
H15B C15 H15C 109.5 . . ?
C19 C22A S2A 122.4(17) . . ?
N2A C22A C19 123.4(18) . . ?
N2A C22A S2A 113.6(13) . . ?
C23A S2A C22A 91.7(9) . . ?
C22A N2A C24A 110.8(15) . . ?
C23A C24A N2A 117.1(15) . . ?
C23A C24A C25A 117.3(17) . . ?
C25A C24A N2A 125.4(17) . . ?
C24A C23A S2A 106.7(12) . . ?
C24A C23A C28A 122.6(17) . . ?
C28A C23A S2A 130.6(16) . . ?
C23A C28A H28A 121.1 . . ?
C27A C28A C23A 117.8(16) . . ?
C27A C28A H28A 121.1 . . ?
C28A C27A H27A 119.6 . . ?
C26A C27A C28A 120.9(16) . . ?
C26A C27A H27A 119.6 . . ?
C27A C26A H26A 119.9 . . ?
C25A C26A C27A 120.1(18) . . ?
C25A C26A H26A 119.9 . . ?
C24A C25A H25A 119.5 . . ?
C26A C25A C24A 121.0(18) . . ?
C26A C25A H25A 119.5 . . ?

loop_
_geom_bond_atom_site_label_1
_geom_bond_atom_site_label_2
_geom_bond_distance
_geom_bond_site_symmetry_2
_geom_bond_publ_flag
S1 C9 1.764(3) . ?
S1 C11 1.764(3) . ?
S2 C22 1.748(6) . ?
S2 C23 1.739(5) . ?
N1 C10 1.415(3) . ?
N1 C13 1.468(4) . ?
N1 C12 1.412(4) . ?
N2 C22 1.284(7) . ?
N2 C24 1.384(6) . ?
C19 C20 1.405(4) . ?
C19 C22 1.465(5) . ?
C19 C18 1.396(4) . ?
C19 C22A 1.483(17) . ?
C20 H20 0.9500 . ?
C20 C21 1.381(4) . ?
C21 H21 0.9500 . ?
C21 C16 1.393(4) . ?
C4 H4 0.9500 . ?
C4 C11 1.389(4) . ?
C4 C5 1.393(4) . ?
C16 C2 1.485(4) . ?
C16 C17 1.405(4) . ?
C3 H3 0.9500 . ?
C3 C9 1.384(4) . ?
C3 C2 1.398(4) . ?
C24 C23 1.401(5) . ?
C24 C25 1.403(5) . ?
C10 C9 1.399(4) . ?
C10 C8 1.400(4) . ?
C13 H13A 0.9900 . ?
C13 H13B 0.9900 . ?
C13 C14 1.529(4) . ?
C1 H1 0.9500 . ?
C1 C2 1.396(4) . ?
C1 C8 1.393(4) . ?
C14 H14A 0.9900 . ?
C14 H14B 0.9900 . ?
C14 C15 1.522(4) . ?
C12 C11 1.402(4) . ?
C12 C7 1.410(4) . ?
C17 H17 0.9500 . ?
C17 C18 1.379(4) . ?
C5 H5 0.9500 . ?
C5 C6 1.379(4) . ?
C8 H8 0.9500 . ?
C23 C28 1.396(5) . ?
C27 H27 0.9500 . ?
C27 C28 1.388(6) . ?
C27 C26 1.396(6) . ?
C18 H18 0.9500 . ?
C28 H28 0.9500 . ?
C6 H6 0.9500 . ?
C6 C7 1.384(4) . ?
C7 H7 0.9500 . ?
C25 H25 0.9500 . ?
C25 C26 1.375(6) . ?
C26 H26 0.9500 . ?
C15 H15A 0.9800 . ?
C15 H15B 0.9800 . ?
C15 H15C 0.9800 . ?
C22A S2A 1.74(2) . ?
C22A N2A 1.28(2) . ?
S2A C23A 1.712(17) . ?
N2A C24A 1.399(19) . ?
C24A C23A 1.381(19) . ?
C24A C25A 1.391(19) . ?
C23A C28A 1.384(18) . ?
C28A H28A 0.9500 . ?
C28A C27A 1.380(18) . ?
C27A H27A 0.9500 . ?
C27A C26A 1.374(18) . ?
C26A H26A 0.9500 . ?
C26A C25A 1.366(18) . ?
C25A H25A 0.9500 . ?

loop_
_geom_torsion_atom_site_label_1
_geom_torsion_atom_site_label_2
_geom_torsion_atom_site_label_3
_geom_torsion_atom_site_label_4
_geom_torsion
_geom_torsion_site_symmetry_1
_geom_torsion_site_symmetry_2
_geom_torsion_site_symmetry_3
_geom_torsion_site_symmetry_4
_geom_torsion_publ_flag
S2 C23 C28 C27 179.5(5) . . . . ?
N1 C10 C9 S1 -5.6(4) . . . . ?
N1 C10 C9 C3 178.2(3) . . . . ?
N1 C10 C8 C1 179.3(3) . . . . ?
N1 C13 C14 C15 163.9(3) . . . . ?
N1 C12 C11 S1 5.1(3) . . . . ?
N1 C12 C11 C4 -179.9(2) . . . . ?
N1 C12 C7 C6 -178.1(3) . . . . ?
N2 C24 C23 S2 0.2(7) . . . . ?
N2 C24 C23 C28 -180.0(6) . . . . ?
N2 C24 C25 C26 -179.9(5) . . . . ?
C19 C20 C21 C16 1.4(5) . . . . ?
C19 C22A S2A C23A -175(4) . . . . ?
C19 C22A N2A C24A 174(4) . . . . ?
C20 C19 C22 S2 5.2(12) . . . . ?
C20 C19 C22 N2 -172.3(8) . . . . ?
C20 C19 C18 C17 -0.5(4) . . . . ?
C20 C19 C22A S2A 180(2) . . . . ?
C20 C19 C22A N2A 9(6) . . . . ?
C20 C21 C16 C2 178.3(3) . . . . ?
C20 C21 C16 C17 -0.8(4) . . . . ?
C21 C16 C2 C3 152.7(3) . . . . ?
C21 C16 C2 C1 -26.6(4) . . . . ?
C21 C16 C17 C18 -0.4(5) . . . . ?
C4 C5 C6 C7 0.5(4) . . . . ?
C16 C17 C18 C19 1.0(5) . . . . ?
C22 S2 C23 C24 0.3(6) . . . . ?
C22 S2 C23 C28 -179.6(7) . . . . ?
C22 N2 C24 C23 -0.7(9) . . . . ?
C22 N2 C24 C25 179.1(8) . . . . ?
C22 C19 C20 C21 -179.4(7) . . . . ?
C22 C19 C18 C17 178.2(7) . . . . ?
C24 N2 C22 S2 1.0(11) . . . . ?
C24 N2 C22 C19 178.6(9) . . . . ?
C24 C23 C28 C27 -0.4(8) . . . . ?
C24 C25 C26 C27 0.1(7) . . . . ?
C10 N1 C13 C14 80.9(3) . . . . ?
C10 N1 C12 C11 31.2(4) . . . . ?
C10 N1 C12 C7 -149.9(3) . . . . ?
C13 N1 C10 C9 169.8(3) . . . . ?
C13 N1 C10 C8 -8.8(4) . . . . ?
C13 N1 C12 C11 -169.4(2) . . . . ?
C13 N1 C12 C7 9.5(4) . . . . ?
C9 S1 C11 C4 152.9(2) . . . . ?
C9 S1 C11 C12 -31.9(2) . . . . ?
C9 C3 C2 C16 178.8(3) . . . . ?
C9 C3 C2 C1 -1.9(4) . . . . ?
C9 C10 C8 C1 0.7(4) . . . . ?
C2 C16 C17 C18 -179.5(3) . . . . ?
C2 C3 C9 S1 -172.5(2) . . . . ?
C2 C3 C9 C10 3.8(4) . . . . ?
C2 C1 C8 C10 1.1(5) . . . . ?
C12 N1 C10 C9 -30.8(4) . . . . ?
C12 N1 C10 C8 150.6(3) . . . . ?
C12 N1 C13 C14 -79.0(3) . . . . ?
C11 S1 C9 C3 -151.4(2) . . . . ?
C11 S1 C9 C10 32.3(3) . . . . ?
C11 C4 C5 C6 1.4(4) . . . . ?
C11 C12 C7 C6 0.9(4) . . . . ?
C17 C16 C2 C3 -28.3(4) . . . . ?
C17 C16 C2 C1 152.5(3) . . . . ?
C5 C4 C11 S1 172.8(2) . . . . ?
C5 C4 C11 C12 -2.2(4) . . . . ?
C5 C6 C7 C12 -1.7(4) . . . . ?
C8 C10 C9 S1 173.1(2) . . . . ?
C8 C10 C9 C3 -3.1(4) . . . . ?
C8 C1 C2 C16 178.8(3) . . . . ?
C8 C1 C2 C3 -0.5(4) . . . . ?
C23 S2 C22 N2 -0.8(9) . . . . ?
C23 S2 C22 C19 -178.5(9) . . . . ?
C23 C24 C25 C26 0.0(7) . . . . ?
C18 C19 C20 C21 -0.7(4) . . . . ?
C18 C19 C22 S2 -173.4(6) . . . . ?
C18 C19 C22 N2 9.0(15) . . . . ?
C18 C19 C22A S2A -4(5) . . . . ?
C18 C19 C22A N2A -175(4) . . . . ?
C28 C27 C26 C25 -0.4(7) . . . . ?
C7 C12 C11 S1 -173.9(2) . . . . ?
C7 C12 C11 C4 1.0(4) . . . . ?
C25 C24 C23 S2 -179.7(5) . . . . ?
C25 C24 C23 C28 0.2(9) . . . . ?
C26 C27 C28 C23 0.5(7) . . . . ?
C22A C19 C20 C21 175(3) . . . . ?
C22A C19 C18 C17 -177(3) . . . . ?
C22A S2A C23A C24A 3(3) . . . . ?
C22A S2A C23A C28A 180(3) . . . . ?
C22A N2A C24A C23A 0(4) . . . . ?
C22A N2A C24A C25A 175(4) . . . . ?
S2A C22A N2A C24A 2(5) . . . . ?
S2A C23A C28A C27A 179(2) . . . . ?
N2A C22A S2A C23A -3(4) . . . . ?
N2A C24A C23A S2A -2(3) . . . . ?
N2A C24A C23A C28A -180(3) . . . . ?
N2A C24A C25A C26A -180(3) . . . . ?
C24A C23A C28A C27A -4(4) . . . . ?
C23A C24A C25A C26A -5(4) . . . . ?
C23A C28A C27A C26A 2(3) . . . . ?
C28A C27A C26A C25A -2(3) . . . . ?
C27A C26A C25A C24A 4(4) . . . . ?
C25A C24A C23A S2A -177(2) . . . . ?
C25A C24A C23A C28A 5(4) . . . . ?
